data_6000603
loop_
_publ_author_name
'Cerny, R.'
'Joubert, J. M.'
'Yvon, K.'

_publ_section_title
;
 Mg3IrH5, another example of hydrogen induced anisotropic line broadening
 due to microtwinning
;
_journal_issue 2
_journal_name_full 'Epdic 5'
_journal_page_first 121
_journal_page_last 126
_journal_volume 278
_journal_year 1998
_chemical_formula_sum 'H5 Ir Mg3'
_space_group_name_H-M_alt 'C 1 2/m 1'
_cell_angle_alpha 90.000
_cell_angle_beta 90.890
_cell_angle_gamma 90.000
_cell_length_a 8.3505
_cell_length_b 4.8214
_cell_length_c 10.2467
_cell_volume 412.49
_cod_database_code 6000603

loop_
_atom_site_label
_atom_site_fract_x
_atom_site_fract_y
_atom_site_fract_z
? ? ? ?
